data_2008703
loop_
_publ_author_name
'Tusvik, Per Helge'
'Mostad, Arvid'
'Dalhus, Bj\/orn'
'Rosenqvist, Einar'

_publ_section_title
;
 A 1:1 complex between deoxycholate and
 tris(hydroxymethyl)methylammonium
;
_journal_issue 7
_journal_name_full 'Acta Crystallographica Section C'
_journal_page_first 1113
_journal_page_last 1115
_journal_paper_doi 10.1107/S0108270199004370
_journal_volume 55
_journal_year 1999
_chemical_formula_moiety 'C4 H12 N O3 +, C24 H39 O4 -, 3H2 O'
_chemical_formula_structural 'C28 H57 N O10'
_chemical_formula_sum 'C28 H57 N O10'
_chemical_formula_weight 567.75
_chemical_name_common
;
deoxycholic acid, tris(hydroxymethyl) amino methane, water
;
_chemical_name_systematic
;
tris(hydroxymethyl)methyl ammonium 3\a,12\a-dihydroxy-5\b-cholan-24-oate
trihydrate
;
_space_group_IT_number 4
_symmetry_cell_setting monoclinic
_symmetry_space_group_name_Hall 'P 2yb'
_symmetry_space_group_name_H-M 'P 1 21 1'
_audit_creation_method SHELXL
_cell_angle_alpha 90.00
_cell_angle_beta 102.0480(10)
_cell_angle_gamma 90.00
_cell_formula_units_Z 2
_cell_length_a 10.16730(10)
_cell_length_b 10.1932(2)
_cell_length_c 15.4592(2)
_cell_measurement_reflns_used 7716
_cell_measurement_temperature 150(2)
_cell_measurement_theta_max 36.33
_cell_measurement_theta_min 1.35
_cell_volume 1566.86(4)
_computing_cell_refinement 'SAINT (Siemens, 1995)'
_computing_data_collection 'SMART (Siemens, 1995)'
_computing_data_reduction SAINT
_computing_structure_refinement SHELXTL
_computing_structure_solution 'SHELXTL (Sheldrick, 1994)'
_diffrn_ambient_temperature 150(2)
_diffrn_measurement_device 'Siemens SMART CCD area-detector'
_diffrn_measurement_method '\w scans'
_diffrn_radiation_monochromator graphite
_diffrn_radiation_source 'fine-focus sealed tube'
_diffrn_radiation_type MoK\a
_diffrn_radiation_wavelength 0.71073
_diffrn_reflns_av_R_equivalents 0.022
_diffrn_reflns_av_sigmaI/netI 0.035
_diffrn_reflns_limit_h_max 16
_diffrn_reflns_limit_h_min -16
_diffrn_reflns_limit_k_max 16
_diffrn_reflns_limit_k_min -16
_diffrn_reflns_limit_l_max 25
_diffrn_reflns_limit_l_min -24
_diffrn_reflns_number 24971
_diffrn_reflns_theta_max 36.33
_diffrn_reflns_theta_min 1.35
_exptl_absorpt_coefficient_mu 0.090
_exptl_absorpt_correction_T_max 0.980
_exptl_absorpt_correction_T_min 0.955
_exptl_absorpt_correction_type multi-scan
_exptl_absorpt_process_details 'SADABS (Sheldrick, 1996)'
_exptl_crystal_colour colourless
_exptl_crystal_density_diffrn 1.203
_exptl_crystal_density_meas ?
_exptl_crystal_description block
_exptl_crystal_F_000 624
_exptl_crystal_size_max 0.51
_exptl_crystal_size_mid 0.32
_exptl_crystal_size_min 0.23
_refine_diff_density_max 0.379
_refine_diff_density_min -0.238
_refine_ls_extinction_method none
_refine_ls_goodness_of_fit_all 1.057
_refine_ls_goodness_of_fit_obs 1.040
_refine_ls_hydrogen_treatment mixed
_refine_ls_matrix_type full
_refine_ls_number_parameters 421
_refine_ls_number_reflns 12832
_refine_ls_number_restraints 1
_refine_ls_restrained_S_all 1.090
_refine_ls_restrained_S_obs 1.039
_refine_ls_R_factor_all 0.042
_refine_ls_R_factor_obs 0.035
_refine_ls_shift/esd_max 0.001
_refine_ls_shift/esd_mean 0.000
_refine_ls_structure_factor_coef Fsqd
_refine_ls_weighting_details 'w = 1/[\s^2^(Fo^2^)+(0.0396P)^2^+0.1891P] where P=(Fo^2^+2Fc^2^)/3'
_refine_ls_weighting_scheme calc
_refine_ls_wR_factor_all 0.092
_refine_ls_wR_factor_obs 0.084
_reflns_number_observed 11732
_reflns_number_total 12833
_reflns_observed_criterion I>2\s(I)
_cod_data_source_file os1052.cif
_cod_data_source_block per1
_cod_depositor_comments
;
The following automatic conversions were performed:

'_exptl_crystal_density_meas' value 'not measured' was changed to '?'
- the value is perceived as not measured.

Automatic conversion script
Id: cif_fix_values 3008 2015-01-20 13:52:24Z robertas 

The following automatic conversions were performed:

'_refine_ls_weighting_scheme' value 'calc w =
1/[\s^2^(Fo^2^)+(0.0396P)^2^+0.1891P] where P=(Fo^2^+2Fc^2^)/3' was
changed to 'calc'. New tag '_refine_ls_weighting_details' was
created. The value of the new tag was set to 'w =
1/[\s^2^(Fo^2^)+(0.0396P)^2^+0.1891P] where P=(Fo^2^+2Fc^2^)/3'.

Automatic conversion script
Id: cif_fix_values 3143 2015-03-26 13:38:13Z robertas 
;
_cod_original_sg_symbol_H-M 'P 21'
_cod_database_code 2008703
_cod_database_fobs_code 2008703

loop_
_symmetry_equiv_pos_as_xyz
'x, y, z'
'-x, y+1/2, -z'

loop_
_atom_site_aniso_label
_atom_site_aniso_U_11
_atom_site_aniso_U_22
_atom_site_aniso_U_33
_atom_site_aniso_U_12
_atom_site_aniso_U_13
_atom_site_aniso_U_23
C1 0.0133(3) 0.0145(3) 0.0242(4) -0.0004(3) 0.0064(3) 0.0015(3)
C2 0.0160(3) 0.0155(4) 0.0227(4) 0.0006(3) 0.0019(3) -0.0012(3)
C3 0.0200(4) 0.0158(4) 0.0192(4) 0.0048(3) 0.0062(3) 0.0020(3)
C4 0.0208(4) 0.0124(3) 0.0214(4) -0.0001(3) 0.0073(3) 0.0016(3)
C5 0.0170(3) 0.0129(3) 0.0183(3) -0.0016(3) 0.0064(3) -0.0019(3)
C6 0.0185(4) 0.0173(4) 0.0245(4) -0.0036(3) 0.0052(3) -0.0061(3)
C7 0.0147(3) 0.0167(4) 0.0261(4) -0.0048(3) 0.0048(3) -0.0043(3)
C8 0.0125(3) 0.0162(3) 0.0179(3) -0.0019(3) 0.0025(3) -0.0016(3)
C9 0.0112(3) 0.0126(3) 0.0151(3) -0.0012(2) 0.0028(2) 0.0005(2)
C10 0.0141(3) 0.0139(3) 0.0160(3) -0.0005(3) 0.0052(2) 0.0012(3)
C11 0.0122(3) 0.0133(3) 0.0204(4) -0.0006(3) 0.0047(3) 0.0014(3)
C12 0.0123(3) 0.0134(3) 0.0176(3) -0.0002(3) 0.0031(2) 0.0016(3)
C13 0.0111(3) 0.0168(3) 0.0153(3) 0.0010(3) 0.0024(2) 0.0030(3)
C14 0.0112(3) 0.0160(3) 0.0182(3) -0.0018(3) 0.0023(2) -0.0007(3)
C15 0.0120(3) 0.0246(4) 0.0319(5) -0.0030(3) 0.0028(3) -0.0062(4)
C16 0.0111(3) 0.0248(4) 0.0302(5) -0.0009(3) 0.0036(3) -0.0023(4)
C17 0.0115(3) 0.0180(4) 0.0184(3) 0.0014(3) 0.0035(3) 0.0026(3)
C18 0.0190(4) 0.0292(5) 0.0175(4) 0.0057(3) 0.0041(3) 0.0066(3)
C19 0.0243(4) 0.0231(4) 0.0179(4) 0.0018(3) 0.0091(3) 0.0031(3)
C20 0.0174(4) 0.0215(4) 0.0226(4) 0.0064(3) 0.0074(3) 0.0075(3)
C21 0.0260(4) 0.0181(4) 0.0459(6) 0.0016(4) 0.0185(4) 0.0077(4)
C22 0.0161(4) 0.0243(4) 0.0276(4) 0.0061(3) 0.0069(3) 0.0051(3)
C23 0.0195(4) 0.0217(4) 0.0275(4) -0.0008(3) 0.0110(3) 0.0010(3)
C24 0.0202(4) 0.0196(4) 0.0310(5) 0.0040(3) 0.0127(3) 0.0059(3)
O25 0.0280(3) 0.0219(3) 0.0209(3) 0.0082(3) 0.0047(3) 0.0046(2)
O26 0.0133(2) 0.0221(3) 0.0168(3) -0.0002(2) 0.0011(2) -0.0007(2)
O27 0.0313(4) 0.0221(4) 0.0762(7) 0.0087(3) 0.0307(4) 0.0184(4)
O28 0.0270(4) 0.0238(4) 0.0493(5) 0.0098(3) 0.0229(3) 0.0119(3)
N30 0.0156(3) 0.0124(3) 0.0169(3) -0.0002(2) 0.0045(2) 0.0006(2)
C30 0.0135(3) 0.0117(3) 0.0175(3) 0.0003(2) 0.0040(3) 0.0004(2)
C31 0.0180(3) 0.0131(3) 0.0169(3) -0.0012(3) 0.0051(3) 0.0002(3)
O31 0.0191(3) 0.0174(3) 0.0167(3) -0.0009(2) 0.0044(2) -0.0021(2)
C32 0.0177(3) 0.0171(4) 0.0205(4) 0.0044(3) 0.0044(3) 0.0024(3)
O32 0.0351(4) 0.0216(3) 0.0228(3) 0.0120(3) 0.0107(3) 0.0077(3)
C33 0.0196(4) 0.0145(3) 0.0172(3) 0.0009(3) 0.0033(3) -0.0021(3)
O33 0.0226(3) 0.0137(3) 0.0243(3) 0.0042(2) 0.0105(2) 0.0022(2)
O41 0.0559(7) 0.0365(6) 0.0559(7) -0.0019(5) -0.0204(5) 0.0113(5)
O42 0.0212(4) 0.0396(5) 0.0507(6) 0.0016(3) 0.0041(4) -0.0012(4)
O43 0.0178(3) 0.0207(3) 0.0242(3) -0.0003(2) 0.0033(2) -0.0044(2)

loop_
_atom_site_label
_atom_site_fract_x
_atom_site_fract_y
_atom_site_fract_z
_atom_site_U_iso_or_equiv
_atom_site_thermal_displace_type
_atom_site_calc_flag
_atom_site_refinement_flags
_atom_site_occupancy
_atom_site_disorder_group
_atom_site_type_symbol
C1 0.65655(8) 0.66612(9) 0.15401(6) 0.01697(14) Uani d . 1 . C
H1A 0.7172(7) 0.6241(5) 0.1209(4) 0.020 Uiso calc R 1 . H
H1B 0.6719(2) 0.7608(10) 0.15296(6) 0.020 Uiso calc R 1 . H
C2 0.69269(9) 0.61878(9) 0.25002(6) 0.01837(15) Uani d . 1 . C
H2A 0.7868(10) 0.6388(2) 0.2752(3) 0.022 Uiso calc R 1 . H
H2B 0.6372(6) 0.6644(5) 0.2850(4) 0.022 Uiso calc R 1 . H
C3 0.66967(9) 0.47172(9) 0.25380(6) 0.01800(15) Uani d . 1 . C
H3 0.7296(9) 0.4275(7) 0.2232(5) 0.022 Uiso calc R 1 . H
C4 0.52514(9) 0.43669(9) 0.21034(6) 0.01775(14) Uani d . 1 . C
H4A 0.4640(7) 0.4741(4) 0.2457(4) 0.021 Uiso calc R 1 . H
H4B 0.51477(15) 0.3405(11) 0.21020(6) 0.021 Uiso calc R 1 . H
C5 0.48447(9) 0.48768(8) 0.11485(6) 0.01571(14) Uani d . 1 . C
H5 0.5427(8) 0.4411(7) 0.0794(5) 0.019 Uiso calc R 1 . H
C6 0.33772(9) 0.45045(9) 0.07432(6) 0.0200(2) Uani d . 1 . C
H6A 0.3203(2) 0.4645(2) 0.0095(7) 0.024 Uiso calc R 1 . H
H6B 0.3240(2) 0.3560(10) 0.08504(13) 0.024 Uiso calc R 1 . H
C7 0.23723(9) 0.53157(9) 0.11355(7) 0.0191(2) Uani d . 1 . C
H7A 0.24735(14) 0.5106(2) 0.1756(7) 0.023 Uiso calc R 1 . H
H7B 0.1467(10) 0.5087(3) 0.0840(3) 0.023 Uiso calc R 1 . H
C8 0.25895(8) 0.67928(9) 0.10336(6) 0.01562(14) Uani d . 1 . C
H8 0.2430(2) 0.7011(3) 0.0375(9) 0.019 Uiso calc R 1 . H
C9 0.40563(8) 0.71681(8) 0.14711(5) 0.01298(12) Uani d . 1 . C
H9 0.4193(2) 0.6909(3) 0.2101(8) 0.016 Uiso calc R 1 . H
C10 0.50981(8) 0.63746(8) 0.10666(5) 0.01437(13) Uani d . 1 . C
C11 0.42753(8) 0.86675(8) 0.14563(6) 0.01510(14) Uani d . 1 . C
H11A 0.5172(9) 0.8869(2) 0.1814(4) 0.018 Uiso calc R 1 . H
H11B 0.42698(8) 0.8936(3) 0.0844(6) 0.018 Uiso calc R 1 . H
C12 0.32224(8) 0.94946(8) 0.18045(5) 0.01441(13) Uani d . 1 . C
H12 0.3365(2) 1.0417(14) 0.1684(2) 0.017 Uiso calc R 1 . H
C13 0.17803(8) 0.91135(8) 0.13376(5) 0.01444(13) Uani d . 1 . C
C14 0.16272(8) 0.76095(8) 0.14500(6) 0.01525(14) Uani d . 1 . C
H14 0.1855(3) 0.7431(3) 0.2089(9) 0.018 Uiso calc R 1 . H
C15 0.01129(9) 0.73649(10) 0.11481(7) 0.0231(2) Uani d . 1 . C
H15A -0.0170(3) 0.6537(9) 0.1433(3) 0.028 Uiso calc R 1 . H
H15B -0.0151(3) 0.72747(14) 0.0477(7) 0.028 Uiso calc R 1 . H
C16 -0.05311(9) 0.85995(10) 0.14675(7) 0.0221(2) Uani d . 1 . C
H16A -0.0956(5) 0.8374(3) 0.1975(5) 0.027 Uiso calc R 1 . H
H16B -0.1240(8) 0.8960(4) 0.0979(5) 0.027 Uiso calc R 1 . H
C17 0.06063(8) 0.96329(9) 0.17591(6) 0.01592(14) Uani d . 1 . C
H17 0.0902(4) 0.95661(13) 0.2402(9) 0.019 Uiso calc R 1 . H
C18 0.15503(9) 0.95183(11) 0.03564(6) 0.0219(2) Uani d . 1 . C
H18A 0.0633(9) 0.9308(9) 0.0063(3) 0.033 Uiso calc R 1 . H
H18B 0.2175(9) 0.9046(8) 0.0072(3) 0.033 Uiso calc R 1 . H
H18C 0.1698(9) 1.0457(9) 0.03156(7) 0.033 Uiso calc R 1 . H
C19 0.49962(11) 0.67189(10) 0.00830(6) 0.0211(2) Uani d . 1 . C
H19A 0.4089(9) 0.6566(9) -0.0240(3) 0.032 Uiso calc R 1 . H
H19B 0.5611(9) 0.6175(8) -0.0158(3) 0.032 Uiso calc R 1 . H
H19C 0.5225(10) 0.7631(9) 0.00309(10) 0.032 Uiso calc R 1 . H
C20 0.00821(9) 1.10465(10) 0.15474(6) 0.0200(2) Uani d . 1 . C
H20 -0.0246(5) 1.11003(13) 0.0904(10) 0.024 Uiso calc R 1 . H
C21 0.11572(11) 1.21081(10) 0.18033(9) 0.0284(2) Uani d . 1 . C
H21A 0.0738(5) 1.2971(9) 0.1713(7) 0.043 Uiso calc R 1 . H
H21B 0.1825(10) 1.2023(7) 0.1436(6) 0.043 Uiso calc R 1 . H
H21C 0.1594(9) 1.2006(7) 0.2424(7) 0.043 Uiso calc R 1 . H
C22 -0.11283(9) 1.13421(10) 0.19812(7) 0.0224(2) Uani d . 1 . C
H22A -0.1545(5) 1.2161(9) 0.1736(3) 0.027 Uiso calc R 1 . H
H22B -0.1793(8) 1.0646(8) 0.1820(2) 0.027 Uiso calc R 1 . H
C23 -0.07720(10) 1.14605(10) 0.30014(7) 0.0220(2) Uani d . 1 . C
H23A 0.0025(10) 1.0970(6) 0.3232(3) 0.026 Uiso calc R 1 . H
H23B -0.0607(2) 1.2358(11) 0.3167(2) 0.026 Uiso calc R 1 . H
C24 -0.19337(10) 1.09375(10) 0.33809(7) 0.0225(2) Uani d . 1 . C
O25 0.69880(8) 0.43050(8) 0.34540(5) 0.02365(14) Uani d . 1 . O
H25 0.7060(17) 0.3454(19) 0.3411(11) 0.035 Uiso d . 1 . H
O26 0.33536(7) 0.93321(7) 0.27439(4) 0.01772(12) Uani d . 1 . O
H26 0.4123(16) 0.9223(16) 0.2951(11) 0.027 Uiso d . 1 . H
O27 -0.19332(9) 0.97340(9) 0.35568(8) 0.0403(2) Uani d . 1 . O
O28 -0.28829(8) 1.16987(8) 0.34484(6) 0.0312(2) Uani d . 1 . O
N30 0.53531(7) 0.40725(7) 0.48446(5) 0.01481(12) Uani d . 1 . N
H30A 0.5986(15) 0.3535(16) 0.5133(10) 0.022 Uiso d . 1 . H
H30B 0.5574(15) 0.4264(15) 0.4371(10) 0.022 Uiso d . 1 . H
H30C 0.5287(14) 0.4763(16) 0.5183(10) 0.022 Uiso d . 1 . H
C30 0.40236(8) 0.33690(8) 0.46673(6) 0.01410(13) Uani d . 1 . C
C31 0.38542(9) 0.27534(8) 0.55442(6) 0.01580(14) Uani d . 1 . C
H31A 0.2924(10) 0.2446(3) 0.54836(8) 0.019 Uiso calc R 1 . H
H31B 0.4450(6) 0.1989(8) 0.56760(15) 0.019 Uiso calc R 1 . H
O31 0.41575(7) 0.36581(7) 0.62580(4) 0.01763(11) Uani d . 1 . O
H31C 0.3459(16) 0.4000(16) 0.6325(10) 0.026 Uiso d . 1 . H
C32 0.29133(9) 0.43741(9) 0.43349(6) 0.01836(15) Uani d . 1 . C
H32A 0.2062(9) 0.3921(5) 0.4113(2) 0.022 Uiso calc R 1 . H
H32B 0.2799(2) 0.4947(6) 0.4822(5) 0.022 Uiso calc R 1 . H
O32 0.32641(9) 0.51364(8) 0.36464(5) 0.0258(2) Uani d . 1 . O
H32C 0.3001(19) 0.582(2) 0.3690(12) 0.039 Uiso d . 1 . H
C33 0.40480(9) 0.22959(9) 0.39780(6) 0.01717(14) Uani d . 1 . C
H33A 0.3180(9) 0.1827(5) 0.38563(14) 0.021 Uiso calc R 1 . H
H33B 0.4177(2) 0.2698(4) 0.3421(6) 0.021 Uiso calc R 1 . H
O33 0.51088(7) 0.13933(7) 0.42905(5) 0.01936(12) Uani d . 1 . O
H33C 0.5667(17) 0.1419(17) 0.3970(11) 0.029 Uiso d . 1 . H
O41 0.90324(14) 0.55487(12) 0.46873(9) 0.0541(3) Uani d . 1 . O
H41A 0.847(3) 0.517(3) 0.4271(19) 0.081 Uiso d . 1 . H
H41B 0.941(3) 0.493(3) 0.4930(19) 0.081 Uiso d . 1 . H
O42 -0.00597(9) 0.30145(11) 0.56779(8) 0.0377(2) Uani d . 1 . O
H42A 0.058(2) 0.348(2) 0.5964(15) 0.056 Uiso d . 1 . H
H42B 0.023(2) 0.230(3) 0.5614(14) 0.056 Uiso d . 1 . H
O43 0.74368(7) 0.27240(7) 0.60375(5) 0.02105(13) Uani d . 1 . O
H43A 0.7391(17) 0.3186(17) 0.6483(11) 0.032 Uiso d . 1 . H
H43B 0.8184(18) 0.2828(18) 0.5928(11) 0.032 Uiso d . 1 . H

loop_
_atom_type_symbol
_atom_type_description
_atom_type_scat_dispersion_real
_atom_type_scat_dispersion_imag
_atom_type_scat_source
C C 0.0033 0.0016 'International Tables Vol C Tables 4.2.6.8 and 6.1.1.4'
H H 0.0000 0.0000 'International Tables Vol C Tables 4.2.6.8 and 6.1.1.4'
N N 0.0061 0.0033 'International Tables Vol C Tables 4.2.6.8 and 6.1.1.4'
O O 0.0106 0.0060 'International Tables Vol C Tables 4.2.6.8 and 6.1.1.4'

loop_
_geom_angle_atom_site_label_1
_geom_angle_atom_site_label_2
_geom_angle_atom_site_label_3
_geom_angle
C2 C1 C10 114.33(7)
C3 C2 C1 109.90(7)
O25 C3 C2 108.79(8)
O25 C3 C4 110.16(7)
C2 C3 C4 110.85(7)
C3 C4 C5 112.64(7)
C4 C5 C6 110.53(7)
C4 C5 C10 113.16(7)
C6 C5 C10 111.78(7)
C7 C6 C5 112.02(7)
C6 C7 C8 111.48(7)
C14 C8 C7 111.92(7)
C14 C8 C9 108.92(7)
C7 C8 C9 110.06(7)
C11 C9 C8 111.46(7)
C11 C9 C10 113.20(6)
C8 C9 C10 111.60(7)
C19 C10 C1 106.46(7)
C19 C10 C5 108.94(7)
C1 C10 C5 107.84(7)
C19 C10 C9 111.39(7)
C1 C10 C9 112.35(7)
C5 C10 C9 109.71(6)
C12 C11 C9 114.96(6)
O26 C12 C13 108.77(6)
O26 C12 C11 111.32(7)
C13 C12 C11 111.07(7)
C18 C13 C12 109.08(7)
C18 C13 C14 112.07(8)
C12 C13 C14 107.68(7)
C18 C13 C17 110.27(7)
C12 C13 C17 116.91(7)
C14 C13 C17 100.61(6)
C8 C14 C15 118.33(7)
C8 C14 C13 113.77(7)
C15 C14 C13 104.12(7)
C14 C15 C16 103.64(7)
C15 C16 C17 107.70(7)
C20 C17 C16 111.46(7)
C20 C17 C13 119.04(7)
C16 C17 C13 103.59(7)
C21 C20 C17 114.07(8)
C21 C20 C22 109.86(8)
C17 C20 C22 111.06(7)
C23 C22 C20 114.72(8)
C24 C23 C22 109.29(8)
O27 C24 O28 123.32(9)
O27 C24 C23 117.42(9)
O28 C24 C23 119.09(9)
N30 C30 C33 108.84(7)
N30 C30 C32 108.28(7)
C33 C30 C32 111.24(7)
N30 C30 C31 107.22(7)
C33 C30 C31 110.10(7)
C32 C30 C31 111.03(7)
O31 C31 C30 111.96(7)
O32 C32 C30 109.52(7)
O33 C33 C30 110.29(7)

loop_
_geom_bond_atom_site_label_1
_geom_bond_atom_site_label_2
_geom_bond_site_symmetry_2
_geom_bond_distance
_geom_bond_publ_flag
C1 C2 . 1.5307(13) ?
C1 C10 . 1.5463(12) ?
C2 C3 . 1.5202(13) ?
C3 O25 . 1.4473(12) ?
C3 C4 . 1.5251(13) ?
C4 C5 . 1.5381(13) ?
C5 C6 . 1.5402(12) ?
C5 C10 . 1.5579(12) ?
C6 C7 . 1.5343(13) ?
C7 C8 . 1.5346(13) ?
C8 C14 . 1.5256(12) ?
C8 C9 . 1.5514(11) ?
C9 C11 . 1.5453(12) ?
C9 C10 . 1.5632(11) ?
C10 C19 . 1.5429(12) ?
C11 C12 . 1.5450(11) ?
C12 O26 . 1.4400(10) ?
C12 C13 . 1.5428(11) ?
C13 C18 . 1.5420(12) ?
C13 C14 . 1.5543(12) ?
C13 C17 . 1.5666(11) ?
C14 C15 . 1.5332(12) ?
C15 C16 . 1.5463(14) ?
C16 C17 . 1.5596(13) ?
C17 C20 . 1.5474(12) ?
C20 C21 . 1.530(2) ?
C20 C22 . 1.5490(13) ?
C22 C23 . 1.5476(15) ?
C23 C24 . 1.5207(13) ?
C24 O27 . 1.2564(13) ?
C24 O28 . 1.2595(12) ?
N30 C30 . 1.5040(11) ?
C30 C33 . 1.5310(12) ?
C30 C32 . 1.5316(12) ?
C30 C31 . 1.5357(12) ?
C31 O31 . 1.4216(11) ?
C32 O32 . 1.4221(12) ?
C33 O33 . 1.4233(11) ?

loop_
_geom_hbond_atom_site_label_D
_geom_hbond_atom_site_label_H
_geom_hbond_atom_site_label_A
_geom_hbond_site_symmetry_A
_geom_hbond_distance_DH
_geom_hbond_distance_HA
_geom_hbond_distance_DA
_geom_hbond_angle_DHA
O25 H25 O28 1_645 0.87(2) 1.79(2) 2.6600(10) 173(2)
O26 H26 O31 2_656 0.79(2) 2.00(2) 2.7620(10) 163(2)
N30 H30A O43 . 0.89(2) 1.99(2) 2.8540(10) 164(2)
N30 H30B O25 . 0.83(2) 2.22(2) 2.9890(10) 154(2)
N30 H30C O33 2_656 0.89(2) 1.93(2) 2.8050(10) 168(2)
O31 H31C O27 2_546 0.82(2) 1.77(2) 2.5830(10) 179(2)
O32 H32C O43 2_656 0.75(2) 2.06(2) 2.8020(10) 171(2)
O33 H33C O28 1_645 0.83(2) 1.84(2) 2.6590(10) 168(2)
O41 H41A O25 . 0.86(3) 1.96(3) 2.8120(10) 171(3)
O41 H41B O42 1_655 0.79(3) 2.27(3) 3.046(2) 165(3)
O42 H42A O27 2_546 0.85(3) 1.91(3) 2.7530(10) 170(2)
O42 H42B O41 2_646 0.80(3) 2.02(3) 2.824(2) 174(2)
O43 H43A O26 2_646 0.84(2) 1.94(2) 2.7410(10) 160(2)
O43 H43B O42 1_655 0.82(2) 1.91(2) 2.7330(10) 178(2)

loop_
_geom_torsion_atom_site_label_1
_geom_torsion_atom_site_label_2
_geom_torsion_atom_site_label_3
_geom_torsion_atom_site_label_4
_geom_torsion
_geom_torsion_publ_flag
C10 C1 C2 C3 58.36(10) ?
C1 C2 C3 O25 -177.49(7) ?
C1 C2 C3 C4 -56.22(9) ?
O25 C3 C4 C5 175.49(7) ?
C2 C3 C4 C5 55.02(9) ?
C3 C4 C5 C6 -179.66(7) ?
C3 C4 C5 C10 -53.43(10) ?
C4 C5 C6 C7 72.52(10) ?
C10 C5 C6 C7 -54.48(10) ?
C5 C6 C7 C8 55.77(11) ?
C6 C7 C8 C14 -178.01(7) ?
C6 C7 C8 C9 -56.75(10) ?
C14 C8 C9 C11 -51.76(9) ?
C7 C8 C9 C11 -174.81(7) ?
C14 C8 C9 C10 -179.42(7) ?
C7 C8 C9 C10 57.54(9) ?
C2 C1 C10 C19 -171.30(7) ?
C2 C1 C10 C5 -54.51(9) ?
C2 C1 C10 C9 66.51(9) ?
C4 C5 C10 C19 166.18(7) ?
C6 C5 C10 C19 -68.26(9) ?
C4 C5 C10 C1 51.03(9) ?
C6 C5 C10 C1 176.59(7) ?
C4 C5 C10 C9 -71.63(9) ?
C6 C5 C10 C9 53.93(9) ?
C11 C9 C10 C19 -61.91(9) ?
C8 C9 C10 C19 64.80(9) ?
C11 C9 C10 C1 57.44(9) ?
C8 C9 C10 C1 -175.85(7) ?
C11 C9 C10 C5 177.38(7) ?
C8 C9 C10 C5 -55.91(9) ?
C8 C9 C11 C12 50.13(9) ?
C10 C9 C11 C12 176.92(7) ?
C9 C11 C12 O26 69.27(9) ?
C9 C11 C12 C13 -52.09(9) ?
O26 C12 C13 C18 169.86(7) ?
C11 C12 C13 C18 -67.29(9) ?
O26 C12 C13 C14 -68.30(8) ?
C11 C12 C13 C14 54.55(8) ?
O26 C12 C13 C17 43.94(9) ?
C11 C12 C13 C17 166.79(7) ?
C7 C8 C14 C15 -55.52(11) ?
C9 C8 C14 C15 -177.44(8) ?
C7 C8 C14 C13 -178.22(7) ?
C9 C8 C14 C13 59.86(9) ?
C18 C13 C14 C8 58.62(9) ?
C12 C13 C14 C8 -61.34(9) ?
C17 C13 C14 C8 175.77(7) ?
C18 C13 C14 C15 -71.58(9) ?
C12 C13 C14 C15 168.46(7) ?
C17 C13 C14 C15 45.57(8) yes
C8 C14 C15 C16 -163.10(8) ?
C14 C13 C17 C16 -37.04(8) yes
C15 C16 C17 C13 16.15(9) yes
C14 C15 C16 C17 11.75(10) yes
C13 C14 C15 C16 -35.68(9) yes
C15 C16 C17 C20 145.32(8) ?
C18 C13 C17 C20 -42.96(11) ?
C12 C13 C17 C20 82.37(9) ?
C14 C13 C17 C20 -161.43(8) ?
C18 C13 C17 C16 81.43(9) ?
C12 C13 C17 C16 -153.24(7) ?
C16 C17 C20 C21 -179.00(8) ?
C13 C17 C20 C21 -58.53(11) yes
C16 C17 C20 C22 56.20(10) ?
C13 C17 C20 C22 176.67(8) ?
C21 C20 C22 C23 -57.16(11) ?
C17 C20 C22 C23 69.98(11) yes
C20 C22 C23 C24 -146.13(9) yes
C22 C23 C24 O27 88.75(13) yes
C22 C23 C24 O28 -86.62(12) yes
N30 C30 C31 O31 47.14(9) ?
C33 C30 C31 O31 165.40(7) ?
C32 C30 C31 O31 -70.96(9) ?
N30 C30 C32 O32 49.16(9) ?
C33 C30 C32 O32 -70.41(9) ?
C31 C30 C32 O32 166.61(7) ?
N30 C30 C33 O33 59.22(9) ?
C32 C30 C33 O33 178.45(7) ?
C31 C30 C33 O33 -58.03(9) ?

loop_
_cod_related_entry_id
_cod_related_entry_database
_cod_related_entry_code
1 ChemSpider 21182969
